data_7128731
loop_
_publ_author_name
'Li, Jinhua'
'Lu, Zhengyu'
'Hua, Yuhui'
'Chen, Dafa'
'Xia, Haiping'

_publ_section_title
;
 Carbolong chemistry: nucleophilic aromatic substitution of a triflate
 functionalized iridapentalene.
;
_journal_issue 68
_journal_name_full 'Chemical communications (Cambridge, England)'
_journal_page_first 8464
_journal_page_last 8467
_journal_paper_doi 10.1039/d1cc03261e
_journal_volume 57
_journal_year 2021
_chemical_formula_moiety 'C59 H49 Ir N O5 P2, C F3 O3 S, C H2 Cl2'
_chemical_formula_sum 'C61 H51 Cl2 F3 Ir N O9 P2 S'
_chemical_formula_weight 1356.12
_space_group_crystal_system triclinic
_space_group_IT_number 2
_space_group_name_Hall '-P 1'
_space_group_name_H-M_alt 'P -1'
_atom_sites_solution_hydrogens geom
_atom_sites_solution_primary dual
_audit_creation_date 2021-06-08
_audit_creation_method
;
Olex2 1.2
(compiled 2018.05.29 svn.r3508 for OlexSys, GUI svn.r5506)
;
_audit_update_record
;
2021-06-17 deposited with the CCDC.	2021-07-29 downloaded from the CCDC.
;
_cell_angle_alpha 87.5740(10)
_cell_angle_beta 78.5770(10)
_cell_angle_gamma 86.1780(10)
_cell_formula_units_Z 2
_cell_length_a 13.3075(4)
_cell_length_b 14.2370(5)
_cell_length_c 14.8738(5)
_cell_measurement_reflns_used 9836
_cell_measurement_temperature 100(2)
_cell_measurement_theta_max 27.51
_cell_measurement_theta_min 2.28
_cell_volume 2754.79(16)
_computing_molecular_graphics 'Olex2 (Dolomanov et al., 2009)'
_computing_publication_material 'Olex2 (Dolomanov et al., 2009)'
_computing_structure_refinement 'ShelXL (Sheldrick, 2015)'
_computing_structure_solution 'XT (Sheldrick, 2015)'
_diffrn_ambient_temperature 99.99
_diffrn_measured_fraction_theta_full 0.998
_diffrn_measured_fraction_theta_max 0.993
_diffrn_measurement_device_type 'Bruker APEX-II CCD'
_diffrn_measurement_method '\f and \w scans'
_diffrn_radiation_type MoK\a
_diffrn_radiation_wavelength 0.71073
_diffrn_reflns_av_R_equivalents 0.0625
_diffrn_reflns_av_unetI/netI 0.0425
_diffrn_reflns_Laue_measured_fraction_full 0.998
_diffrn_reflns_Laue_measured_fraction_max 0.993
_diffrn_reflns_limit_h_max 17
_diffrn_reflns_limit_h_min -17
_diffrn_reflns_limit_k_max 18
_diffrn_reflns_limit_k_min -18
_diffrn_reflns_limit_l_max 19
_diffrn_reflns_limit_l_min -19
_diffrn_reflns_number 70599
_diffrn_reflns_point_group_measured_fraction_full 0.998
_diffrn_reflns_point_group_measured_fraction_max 0.993
_diffrn_reflns_theta_full 25.242
_diffrn_reflns_theta_max 27.573
_diffrn_reflns_theta_min 2.284
_diffrn_standards_number 0
_exptl_absorpt_coefficient_mu 2.687
_exptl_absorpt_correction_T_max 0.855
_exptl_absorpt_correction_T_min 0.643
_exptl_absorpt_correction_type multi-scan
_exptl_crystal_colour blue
_exptl_crystal_colour_primary blue
_exptl_crystal_density_diffrn 1.635
_exptl_crystal_description block
_exptl_crystal_F_000 1360
_exptl_crystal_size_max 0.18
_exptl_crystal_size_mid 0.1
_exptl_crystal_size_min 0.06
_refine_diff_density_max 2.976
_refine_diff_density_min -2.635
_refine_diff_density_rms 0.170
_refine_ls_extinction_method none
_refine_ls_goodness_of_fit_ref 1.051
_refine_ls_hydrogen_treatment constr
_refine_ls_matrix_type full
_refine_ls_number_parameters 714
_refine_ls_number_reflns 12678
_refine_ls_number_restraints 36
_refine_ls_restrained_S_all 1.061
_refine_ls_R_factor_all 0.0647
_refine_ls_R_factor_gt 0.0510
_refine_ls_shift/su_max 0.002
_refine_ls_shift/su_mean 0.000
_refine_ls_structure_factor_coef Fsqd
_refine_ls_weighting_details 'w=1/[\s^2^(Fo^2^)+(0.0593P)^2^+20.5596P] where P=(Fo^2^+2Fc^2^)/3'
_refine_ls_weighting_scheme calc
_refine_ls_wR_factor_gt 0.1258
_refine_ls_wR_factor_ref 0.1387
_reflns_Friedel_coverage 0.000
_reflns_number_gt 10877
_reflns_number_total 12678
_reflns_threshold_expression 'I > 2\s(I)'
_cod_data_source_file d1cc03261e2.cif
_cod_data_source_block ljh200808_12_0m
_cod_depositor_comments 'Adding full bibliography for 7128726--7128732.cif.'
_cod_database_code 7128731
_shelx_shelxl_version_number 2018/3
_shelx_space_group_comment
;
The symmetry employed for this shelxl refinement is uniquely defined
by the following loop, which should always be used as a source of
symmetry information in preference to the above space-group names.
They are only intended as comments.
;
_shelx_estimated_absorpt_t_max 0.855
_shelx_estimated_absorpt_t_min 0.643
_olex2_refinement_description
;
1. Fixed Uiso
 At 1.2 times of:
  All C(H) groups, All C(H,H) groups, All N(H) groups
 At 1.5 times of:
  All C(H,H,H) groups
2. Uiso/Uaniso restraints and constraints
Uanis(Cl3) \\sim Ueq, Uanis(C0AA) \\sim Ueq, Uanis(Cl0A) \\sim Ueq: with sigma
of 0.01 and sigma for terminal atoms of 0.02
Uanis(C15) \\sim Ueq, Uanis(O5) \\sim Ueq, Uanis(O4) \\sim Ueq: with sigma of
0.01 and sigma for terminal atoms of 0.02
3.a Secondary CH2 refined with riding coordinates:
 C9(H9A,H9B), C11(H11A,H11B), C0AA(H0AA,H0AB)
3.b Aromatic/amide H refined with riding coordinates:
 C1(H1), C00F(H00F), C7(H7), C3(H3), C00R(H00R), C00T(H00T), C00U(H00U),
 C00V(H00V), C00W(H00W), C00X(H00X), C00Y(H00Y), C010(H010), C011(H011),
 C013(H013), C014(H014), C015(H015), C017(H017), C019(H019), N1(H1A),
 C01B(H01B), C01C(H01C), C01D(H01D), C01F(H01F), C01G(H01G), C01H(H01H),
 C01I(H01I), C01J(H01J), C01L(H01L), C01M(H01M), C01N(H01N), C01O(H01O),
 C17(H17), C01S(H01S), C22(H22), C01V(H01V), C01Z(H01Z), C21(H21), C19(H19),
 C20(H20)
3.c Idealised Me refined as rotating group:
 C13(H13A,H13B,H13C), C15(H15A,H15B,H15C)
;
_olex2_submission_special_instructions 'No special instructions were received'

loop_
_space_group_symop_operation_xyz
'x, y, z'
'-x, -y, -z'

loop_
_atom_site_label
_atom_site_type_symbol
_atom_site_fract_x
_atom_site_fract_y
_atom_site_fract_z
_atom_site_U_iso_or_equiv
_atom_site_adp_type
_atom_site_occupancy
_atom_site_site_symmetry_order
_atom_site_calc_flag
_atom_site_refinement_flags_posn
_atom_site_refinement_flags_adp
_atom_site_refinement_flags_occupancy
_atom_site_disorder_assembly
_atom_site_disorder_group
Ir1 Ir 0.64031(2) 0.64628(2) 0.15293(2) 0.02274(8) Uani 1 1 d . . . . .
P2 P 0.58615(11) 0.78714(10) 0.08090(10) 0.0228(3) Uani 1 1 d . . . . .
P1 P 0.68351(10) 0.50575(10) 0.23166(10) 0.0221(3) Uani 1 1 d . . . . .
S004 S -0.11350(15) 0.53570(15) 0.79223(14) 0.0506(5) Uani 1 1 d . . . . .
O1 O 0.6050(3) 0.5382(3) -0.0114(3) 0.0329(9) Uani 1 1 d . . . . .
O008 O -0.1832(4) 0.5571(4) 0.8743(4) 0.0527(13) Uani 1 1 d . . . . .
C1 C 0.5011(4) 0.6517(4) 0.2452(4) 0.0254(11) Uani 1 1 d . . . . .
H1 H 0.443409 0.621725 0.233779 0.030 Uiso 1 1 calc R . . . .
F00A F -0.2697(4) 0.4861(4) 0.7270(5) 0.0802(18) Uani 1 1 d . . . . .
C4 C 0.6706(4) 0.7236(4) 0.2577(4) 0.0237(11) Uani 1 1 d . . . . .
O00C O -0.0229(4) 0.4814(4) 0.8073(4) 0.0545(14) Uani 1 1 d . . . . .
C8 C 0.6166(4) 0.5765(4) 0.0500(4) 0.0251(11) Uani 1 1 d . . . . .
C00E C 0.4798(4) 0.7720(4) 0.0224(4) 0.0245(11) Uani 1 1 d . . . . .
C00F C 0.5035(4) 0.4253(4) 0.2057(4) 0.0259(11) Uani 1 1 d . . . . .
H00F H 0.498687 0.475251 0.162132 0.031 Uiso 1 1 calc R . . . .
C00G C 0.5818(4) 0.4215(4) 0.2550(4) 0.0257(11) Uani 1 1 d . . . . .
F00H F -0.1239(5) 0.4262(4) 0.6590(4) 0.0770(16) Uani 1 1 d . . . . .
C7 C 0.7935(5) 0.6706(4) 0.1060(5) 0.0343(14) Uani 1 1 d . . . . .
H7 H 0.831122 0.649316 0.048598 0.041 Uiso 1 1 calc R . . . .
C2 C 0.4965(4) 0.7016(4) 0.3251(4) 0.0259(11) Uani 1 1 d . . . . .
C00K C 0.7114(5) 0.5283(4) 0.3436(4) 0.0282(12) Uani 1 1 d . . . . .
C00L C 0.7948(4) 0.4343(4) 0.1749(4) 0.0276(12) Uani 1 1 d . . . . .
C3 C 0.5900(4) 0.7405(4) 0.3308(4) 0.0268(11) Uani 1 1 d . . . . .
H3 H 0.597027 0.776059 0.381595 0.032 Uiso 1 1 calc R . . . .
C5 C 0.7701(5) 0.7495(4) 0.2465(5) 0.0350(14) Uani 1 1 d . . . . .
C6 C 0.8367(5) 0.7204(5) 0.1650(5) 0.0359(14) Uani 1 1 d . . . . .
C00P C 0.5399(6) 0.8831(4) 0.1585(4) 0.0339(14) Uani 1 1 d . . . . .
C16 C 0.4046(5) 0.7129(4) 0.3969(4) 0.0293(12) Uani 1 1 d . . . . .
C00R C 0.8351(4) 0.4463(4) 0.0813(4) 0.0293(12) Uani 1 1 d . . . . .
H00R H 0.806119 0.494409 0.046239 0.035 Uiso 1 1 calc R . . . .
F00S F -0.1943(5) 0.3734(4) 0.7938(5) 0.0861(18) Uani 1 1 d . . . . .
C00T C 0.8376(5) 0.3617(5) 0.2253(5) 0.0334(13) Uani 1 1 d . . . . .
H00T H 0.810305 0.352479 0.288807 0.040 Uiso 1 1 calc R . . . .
C00U C 0.8113(5) 0.5461(5) 0.3507(5) 0.0361(14) Uani 1 1 d . . . . .
H00U H 0.865909 0.538146 0.299332 0.043 Uiso 1 1 calc R . . . .
C00V C 0.9179(5) 0.3877(5) 0.0392(5) 0.0364(14) Uani 1 1 d . . . . .
H00V H 0.945684 0.396436 -0.024352 0.044 Uiso 1 1 calc R . . . .
C00W C 0.5874(5) 0.3485(4) 0.3197(4) 0.0303(12) Uani 1 1 d . . . . .
H00W H 0.640049 0.345753 0.354659 0.036 Uiso 1 1 calc R . . . .
C00X C 0.4677(5) 0.8287(4) -0.0536(4) 0.0307(12) Uani 1 1 d . . . . .
H00X H 0.516150 0.874255 -0.076649 0.037 Uiso 1 1 calc R . . . .
C00Y C 0.3132(5) 0.7533(4) -0.0627(5) 0.0335(13) Uani 1 1 d . . . . .
H00Y H 0.255730 0.748063 -0.090852 0.040 Uiso 1 1 calc R . . . .
C9 C 0.8251(5) 0.8034(5) 0.3058(6) 0.0436(17) Uani 1 1 d . . . . .
H9A H 0.837317 0.764738 0.359960 0.052 Uiso 1 1 calc R . . . .
H9B H 0.785265 0.862296 0.326834 0.052 Uiso 1 1 calc R . . . .
C010 C 0.4081(5) 0.7048(5) 0.0541(5) 0.0355(14) Uani 1 1 d . . . . .
H010 H 0.415913 0.664874 0.105393 0.043 Uiso 1 1 calc R . . . .
C011 C 0.3848(5) 0.8190(4) -0.0960(5) 0.0351(14) Uani 1 1 d . . . . .
H011 H 0.377204 0.857702 -0.148155 0.042 Uiso 1 1 calc R . . . .
C012 C 0.6835(5) 0.8377(4) -0.0090(4) 0.0283(12) Uani 1 1 d . . . . .
C013 C 0.4317(5) 0.3567(4) 0.2194(4) 0.0310(13) Uani 1 1 d . . . . .
H013 H 0.378420 0.359810 0.185056 0.037 Uiso 1 1 calc R . . . .
C014 C 0.6321(5) 0.5406(4) 0.4197(4) 0.0314(13) Uani 1 1 d . . . . .
H014 H 0.564035 0.527568 0.415851 0.038 Uiso 1 1 calc R . . . .
C015 C 0.7393(5) 0.7771(5) -0.0743(4) 0.0351(14) Uani 1 1 d . . . . .
H015 H 0.729178 0.711522 -0.069135 0.042 Uiso 1 1 calc R . . . .
O3 O 1.0999(5) 0.8335(6) 0.2475(6) 0.088(2) Uani 1 1 d . . . . .
C017 C 0.4382(5) 0.2841(4) 0.2827(4) 0.0328(13) Uani 1 1 d . . . . .
H017 H 0.389407 0.237163 0.292130 0.039 Uiso 1 1 calc R . . . .
O018 O -0.1007(6) 0.6099(5) 0.7197(5) 0.081(2) Uani 1 1 d . . . . .
C019 C 0.3259(5) 0.6956(5) 0.0117(5) 0.0369(14) Uani 1 1 d . . . . .
H019 H 0.277906 0.649442 0.033820 0.044 Uiso 1 1 calc R . . . .
N1 N 0.2524(5) 0.6834(5) 0.4886(4) 0.0476(15) Uani 1 1 d . . . . .
H1A H 0.197357 0.653794 0.513993 0.057 Uiso 1 1 calc R . . . .
C01B C 0.9598(5) 0.3168(5) 0.0899(5) 0.0400(16) Uani 1 1 d . . . . .
H01B H 1.016285 0.277279 0.061018 0.048 Uiso 1 1 calc R . . . .
C01C C 0.6523(6) 0.5719(5) 0.5010(5) 0.0410(16) Uani 1 1 d . . . . .
H01C H 0.597728 0.581469 0.552286 0.049 Uiso 1 1 calc R . . . .
C01D C 0.8102(5) 0.8132(6) -0.1474(5) 0.0427(16) Uani 1 1 d . . . . .
H01D H 0.846582 0.772476 -0.193406 0.051 Uiso 1 1 calc R . . . .
O5 O 0.9031(7) 0.9378(6) 0.1370(7) 0.100(3) Uani 1 1 d . U . . .
C01F C 0.8307(6) 0.5756(5) 0.4334(5) 0.0465(17) Uani 1 1 d . . . . .
H01F H 0.898947 0.586529 0.438677 0.056 Uiso 1 1 calc R . . . .
C01G C 0.5163(5) 0.2798(4) 0.3330(5) 0.0346(14) Uani 1 1 d . . . . .
H01G H 0.520850 0.229713 0.376533 0.042 Uiso 1 1 calc R . . . .
C01H C 0.4368(6) 0.9107(5) 0.1811(5) 0.0451(17) Uani 1 1 d . . . . .
H01H H 0.388167 0.881702 0.154230 0.054 Uiso 1 1 calc R . . . .
C01I C 0.6099(7) 0.9285(5) 0.1982(5) 0.0441(17) Uani 1 1 d . . . . .
H01I H 0.681097 0.911015 0.181579 0.053 Uiso 1 1 calc R . . . .
C01J C 0.9196(5) 0.3036(5) 0.1824(5) 0.0399(15) Uani 1 1 d . . . . .
H01J H 0.948091 0.254564 0.216725 0.048 Uiso 1 1 calc R . . . .
C11 C 0.9447(5) 0.7503(6) 0.1645(6) 0.054(2) Uani 1 1 d . . . . .
H11A H 0.975519 0.778113 0.103940 0.064 Uiso 1 1 calc R . . . .
H11B H 0.989800 0.696061 0.179206 0.064 Uiso 1 1 calc R . . . .
C01L C 0.6991(5) 0.9340(5) -0.0170(5) 0.0362(14) Uani 1 1 d . . . . .
H01L H 0.659597 0.975859 0.026309 0.043 Uiso 1 1 calc R . . . .
C01M C 0.8276(5) 0.9081(6) -0.1529(5) 0.0478(19) Uani 1 1 d . . . . .
H01M H 0.877751 0.931974 -0.201564 0.057 Uiso 1 1 calc R . . . .
C01N C 0.7514(7) 0.5891(5) 0.5078(5) 0.0469(18) Uani 1 1 d . . . . .
H01N H 0.764912 0.610191 0.563669 0.056 Uiso 1 1 calc R . . . .
C01O C 0.7726(6) 0.9685(6) -0.0884(5) 0.0464(18) Uani 1 1 d . . . . .
H01O H 0.784857 1.033694 -0.092798 0.056 Uiso 1 1 calc R . . . .
O2 O 1.0062(6) 0.7827(6) 0.3795(7) 0.094(2) Uani 1 1 d . . . . .
C23 C 0.3736(5) 0.7905(5) 0.4572(4) 0.0350(14) Uani 1 1 d . . . . .
C17 C 0.3283(5) 0.6513(5) 0.4184(5) 0.0392(15) Uani 1 1 d . . . . .
H17 H 0.327926 0.593639 0.388594 0.047 Uiso 1 1 calc R . . . .
C01S C 0.5776(8) 0.9976(5) 0.2603(5) 0.055(2) Uani 1 1 d . . . . .
H01S H 0.625734 1.027050 0.287547 0.066 Uiso 1 1 calc R . . . .
C22 C 0.4139(6) 0.8768(5) 0.4673(5) 0.0434(16) Uani 1 1 d . . . . .
H22 H 0.478142 0.892324 0.431050 0.052 Uiso 1 1 calc R . . . .
C12 C 1.0175(7) 0.8097(7) 0.3033(8) 0.062(2) Uani 1 1 d . . . . .
C01V C 0.4751(9) 1.0237(5) 0.2828(5) 0.060(3) Uani 1 1 d . . . . .
H01V H 0.452576 1.071631 0.326073 0.072 Uiso 1 1 calc R . . . .
O4 O 0.9280(8) 0.9882(5) 0.2632(7) 0.118(4) Uani 1 1 d . U . . .
C10 C 0.9285(6) 0.8247(6) 0.2401(7) 0.059(2) Uani 1 1 d . . . . .
C18 C 0.2774(6) 0.7701(6) 0.5123(5) 0.0423(16) Uani 1 1 d . . . . .
C01Z C 0.4049(8) 0.9826(6) 0.2448(6) 0.059(2) Uani 1 1 d . . . . .
H01Z H 0.334241 1.002361 0.261006 0.071 Uiso 1 1 calc R . . . .
C21 C 0.3602(6) 0.9386(6) 0.5299(5) 0.0488(18) Uani 1 1 d . . . . .
H21 H 0.386773 0.997794 0.536180 0.059 Uiso 1 1 calc R . . . .
C19 C 0.2223(7) 0.8310(7) 0.5785(6) 0.058(2) Uani 1 1 d . . . . .
H19 H 0.159103 0.814873 0.616247 0.069 Uiso 1 1 calc R . . . .
C14 C 0.9209(7) 0.9244(7) 0.2142(8) 0.068(3) Uani 1 1 d . . . . .
C20 C 0.2638(7) 0.9147(7) 0.5862(6) 0.060(2) Uani 1 1 d . . . . .
H20 H 0.228223 0.958272 0.629835 0.072 Uiso 1 1 calc R . . . .
C025 C -0.1792(6) 0.4521(6) 0.7399(6) 0.0523(19) Uani 1 1 d . . . . .
C13 C 1.1882(9) 0.8256(11) 0.3004(11) 0.113(5) Uani 1 1 d . . . . .
H13A H 1.238369 0.775226 0.275072 0.169 Uiso 1 1 calc GR . . . .
H13B H 1.161064 0.810976 0.365344 0.169 Uiso 1 1 calc GR . . . .
H13C H 1.221674 0.885390 0.294698 0.169 Uiso 1 1 calc GR . . . .
C15 C 0.8896(16) 1.0440(12) 0.1099(14) 0.153(7) Uani 1 1 d . U . . .
H15A H 0.841892 1.052105 0.067362 0.230 Uiso 1 1 calc GR . . . .
H15B H 0.956309 1.066954 0.080208 0.230 Uiso 1 1 calc GR . . . .
H15C H 0.862137 1.079938 0.165099 0.230 Uiso 1 1 calc GR . . . .
Cl3 Cl 0.7779(4) 0.8432(3) 0.5658(3) 0.1423(19) Uani 1 1 d . U . . .
Cl0A Cl 0.9509(4) 0.9295(6) 0.6070(3) 0.196(3) Uani 1 1 d . U . . .
C0AA C 0.8638(16) 0.9209(15) 0.5369(14) 0.152(7) Uani 1 1 d . U . A 2
H0AA H 0.827432 0.983416 0.532941 0.183 Uiso 1 1 calc R . . A 2
H0AB H 0.902709 0.906713 0.474551 0.183 Uiso 1 1 calc R . . A 2

loop_
_atom_site_aniso_label
_atom_site_aniso_U_11
_atom_site_aniso_U_22
_atom_site_aniso_U_33
_atom_site_aniso_U_23
_atom_site_aniso_U_13
_atom_site_aniso_U_12
Ir1 0.01946(11) 0.01940(11) 0.02771(12) -0.00283(8) 0.00090(8) -0.00431(7)
P2 0.0267(7) 0.0185(6) 0.0222(6) -0.0018(5) -0.0009(5) -0.0060(5)
P1 0.0174(6) 0.0197(6) 0.0283(7) -0.0029(5) -0.0015(5) -0.0023(5)
S004 0.0424(10) 0.0575(12) 0.0501(11) -0.0054(9) -0.0026(8) -0.0056(8)
O1 0.036(2) 0.028(2) 0.034(2) -0.0068(18) -0.0021(18) -0.0082(18)
O008 0.045(3) 0.073(4) 0.037(3) -0.004(3) 0.001(2) -0.008(3)
C1 0.021(3) 0.022(3) 0.031(3) 0.002(2) -0.001(2) 0.002(2)
F00A 0.050(3) 0.087(4) 0.113(5) -0.035(4) -0.036(3) 0.009(3)
C4 0.027(3) 0.018(2) 0.028(3) -0.007(2) -0.005(2) -0.003(2)
O00C 0.033(3) 0.071(4) 0.060(3) -0.009(3) -0.010(2) -0.002(2)
C8 0.024(3) 0.018(2) 0.031(3) 0.000(2) 0.000(2) -0.004(2)
C00E 0.024(3) 0.021(3) 0.027(3) -0.003(2) -0.001(2) -0.001(2)
C00F 0.025(3) 0.020(3) 0.031(3) -0.002(2) 0.000(2) -0.003(2)
C00G 0.022(3) 0.019(2) 0.036(3) -0.006(2) -0.002(2) -0.001(2)
F00H 0.074(4) 0.090(4) 0.067(3) -0.031(3) -0.010(3) 0.006(3)
C7 0.026(3) 0.027(3) 0.045(4) -0.008(3) 0.008(3) -0.007(2)
C2 0.030(3) 0.021(3) 0.025(3) 0.002(2) -0.003(2) 0.001(2)
C00K 0.030(3) 0.022(3) 0.032(3) 0.000(2) -0.004(2) -0.002(2)
C00L 0.017(2) 0.028(3) 0.037(3) -0.007(2) -0.003(2) 0.000(2)
C3 0.031(3) 0.022(3) 0.027(3) -0.002(2) -0.005(2) 0.001(2)
C5 0.029(3) 0.025(3) 0.052(4) -0.006(3) -0.005(3) -0.014(2)
C6 0.023(3) 0.031(3) 0.053(4) -0.012(3) -0.002(3) -0.010(2)
C00P 0.057(4) 0.019(3) 0.024(3) 0.001(2) -0.005(3) 0.002(3)
C16 0.030(3) 0.033(3) 0.025(3) 0.004(2) -0.006(2) 0.000(2)
C00R 0.022(3) 0.027(3) 0.038(3) -0.006(2) -0.002(2) -0.005(2)
F00S 0.092(4) 0.068(4) 0.091(4) 0.008(3) 0.003(3) -0.024(3)
C00T 0.023(3) 0.037(3) 0.039(3) -0.004(3) -0.003(2) 0.004(2)
C00U 0.032(3) 0.038(3) 0.038(3) -0.007(3) -0.003(3) -0.010(3)
C00V 0.024(3) 0.033(3) 0.049(4) -0.012(3) 0.003(3) -0.004(2)
C00W 0.026(3) 0.027(3) 0.038(3) 0.001(2) -0.006(2) -0.002(2)
C00X 0.032(3) 0.024(3) 0.034(3) 0.002(2) -0.002(2) -0.004(2)
C00Y 0.032(3) 0.029(3) 0.040(3) -0.002(3) -0.011(3) 0.001(2)
C9 0.037(4) 0.038(4) 0.061(5) -0.015(3) -0.015(3) -0.011(3)
C010 0.034(3) 0.036(3) 0.035(3) 0.012(3) -0.007(3) -0.009(3)
C011 0.043(4) 0.027(3) 0.035(3) 0.004(2) -0.009(3) 0.000(3)
C012 0.030(3) 0.031(3) 0.024(3) 0.003(2) -0.003(2) -0.012(2)
C013 0.025(3) 0.028(3) 0.040(3) -0.004(2) -0.005(2) -0.004(2)
C014 0.032(3) 0.025(3) 0.035(3) 0.001(2) -0.001(2) -0.004(2)
C015 0.028(3) 0.047(4) 0.030(3) -0.002(3) -0.002(2) -0.012(3)
O3 0.052(4) 0.110(6) 0.104(6) -0.014(5) -0.016(4) -0.004(4)
C017 0.033(3) 0.023(3) 0.042(3) -0.003(2) -0.004(3) -0.010(2)
O018 0.107(6) 0.060(4) 0.063(4) 0.006(3) 0.018(4) -0.021(4)
C019 0.034(3) 0.034(3) 0.045(4) 0.009(3) -0.011(3) -0.011(3)
N1 0.036(3) 0.057(4) 0.046(3) 0.004(3) 0.000(3) -0.010(3)
C01B 0.022(3) 0.037(3) 0.058(4) -0.016(3) 0.001(3) 0.004(2)
C01C 0.057(4) 0.031(3) 0.030(3) -0.003(3) 0.004(3) -0.006(3)
C01D 0.028(3) 0.070(5) 0.029(3) 0.003(3) -0.001(3) -0.007(3)
O5 0.116(6) 0.073(5) 0.133(6) 0.018(4) -0.071(5) -0.033(4)
C01F 0.046(4) 0.050(4) 0.048(4) -0.006(3) -0.013(3) -0.019(3)
C01G 0.041(4) 0.022(3) 0.040(3) 0.002(2) -0.006(3) -0.005(2)
C01H 0.060(5) 0.039(4) 0.033(3) -0.002(3) -0.007(3) 0.016(3)
C01I 0.078(5) 0.024(3) 0.031(3) 0.004(3) -0.011(3) -0.016(3)
C01J 0.025(3) 0.041(4) 0.052(4) -0.005(3) -0.007(3) 0.009(3)
C11 0.027(3) 0.052(4) 0.081(6) -0.027(4) 0.002(3) -0.016(3)
C01L 0.043(4) 0.035(3) 0.033(3) 0.007(3) -0.011(3) -0.019(3)
C01M 0.031(3) 0.076(5) 0.037(4) 0.020(4) -0.007(3) -0.021(3)
C01N 0.070(5) 0.038(4) 0.035(4) -0.002(3) -0.010(3) -0.019(4)
C01O 0.050(4) 0.048(4) 0.046(4) 0.013(3) -0.014(3) -0.029(3)
O2 0.077(5) 0.103(6) 0.110(7) -0.001(5) -0.039(5) -0.002(4)
C23 0.034(3) 0.041(4) 0.031(3) 0.005(3) -0.011(3) 0.005(3)
C17 0.035(3) 0.045(4) 0.037(3) 0.000(3) -0.005(3) -0.003(3)
C01S 0.110(8) 0.023(3) 0.034(4) -0.001(3) -0.019(4) -0.010(4)
C22 0.046(4) 0.039(4) 0.044(4) 0.003(3) -0.008(3) 0.000(3)
C12 0.042(5) 0.068(6) 0.075(6) -0.015(5) -0.006(4) -0.013(4)
C01V 0.119(8) 0.028(4) 0.033(4) -0.004(3) -0.014(5) -0.001(4)
O4 0.157(8) 0.049(4) 0.124(7) -0.023(4) 0.042(6) -0.016(5)
C10 0.030(4) 0.041(4) 0.105(7) -0.034(4) -0.003(4) -0.007(3)
C18 0.040(4) 0.053(4) 0.033(3) 0.005(3) -0.007(3) 0.001(3)
C01Z 0.078(6) 0.046(4) 0.047(4) 0.001(4) -0.002(4) 0.023(4)
C21 0.058(5) 0.046(4) 0.043(4) -0.009(3) -0.010(3) 0.004(3)
C19 0.047(5) 0.069(6) 0.050(5) -0.004(4) 0.005(4) 0.006(4)
C14 0.042(5) 0.064(6) 0.093(8) -0.004(5) 0.000(5) -0.014(4)
C20 0.060(5) 0.065(6) 0.053(5) -0.019(4) -0.004(4) 0.007(4)
C025 0.051(5) 0.050(4) 0.058(5) -0.002(4) -0.015(4) -0.005(4)
C13 0.062(7) 0.144(13) 0.141(13) 0.029(10) -0.050(8) -0.002(7)
C15 0.181(14) 0.120(11) 0.188(14) 0.035(11) -0.112(12) -0.011(10)
Cl3 0.157(4) 0.114(3) 0.127(3) -0.030(2) 0.063(3) -0.045(3)
Cl0A 0.131(4) 0.384(9) 0.072(2) -0.012(4) -0.014(2) -0.026(5)
C0AA 0.152(10) 0.164(11) 0.144(10) -0.001(8) -0.034(8) -0.016(8)

loop_
_atom_type_symbol
_atom_type_description
_atom_type_scat_dispersion_real
_atom_type_scat_dispersion_imag
_atom_type_scat_source
C C 0.0033 0.0016 'International Tables Vol C Tables 4.2.6.8 and 6.1.1.4'
H H 0.0000 0.0000 'International Tables Vol C Tables 4.2.6.8 and 6.1.1.4'
Cl Cl 0.1484 0.1585 'International Tables Vol C Tables 4.2.6.8 and 6.1.1.4'
F F 0.0171 0.0103 'International Tables Vol C Tables 4.2.6.8 and 6.1.1.4'
Ir Ir -1.4442 7.9887 'International Tables Vol C Tables 4.2.6.8 and 6.1.1.4'
N N 0.0061 0.0033 'International Tables Vol C Tables 4.2.6.8 and 6.1.1.4'
O O 0.0106 0.0060 'International Tables Vol C Tables 4.2.6.8 and 6.1.1.4'
P P 0.1023 0.0942 'International Tables Vol C Tables 4.2.6.8 and 6.1.1.4'
S S 0.1246 0.1234 'International Tables Vol C Tables 4.2.6.8 and 6.1.1.4'

loop_
_geom_angle_atom_site_label_1
_geom_angle_atom_site_label_2
_geom_angle_atom_site_label_3
_geom_angle
_geom_angle_site_symmetry_1
_geom_angle_site_symmetry_3
_geom_angle_publ_flag
P1 Ir1 P2 176.15(5) . . ?
C1 Ir1 P2 89.10(15) . . ?
C1 Ir1 P1 87.05(15) . . ?
C4 Ir1 P2 89.73(16) . . ?
C4 Ir1 P1 89.57(16) . . ?
C4 Ir1 C1 77.2(2) . . ?
C4 Ir1 C7 78.7(2) . . ?
C8 Ir1 P2 89.00(16) . . ?
C8 Ir1 P1 91.84(16) . . ?
C8 Ir1 C1 105.2(2) . . ?
C8 Ir1 C4 177.3(2) . . ?
C8 Ir1 C7 99.0(2) . . ?
C7 Ir1 P2 92.09(19) . . ?
C7 Ir1 P1 91.49(19) . . ?
C7 Ir1 C1 155.8(3) . . ?
C00E P2 Ir1 113.11(18) . . ?
C00P P2 Ir1 114.6(2) . . ?
C00P P2 C00E 104.3(3) . . ?
C00P P2 C012 104.8(3) . . ?
C012 P2 Ir1 115.3(2) . . ?
C012 P2 C00E 103.4(3) . . ?
C00G P1 Ir1 114.36(19) . . ?
C00K P1 Ir1 112.22(19) . . ?
C00K P1 C00G 105.0(3) . . ?
C00L P1 Ir1 116.5(2) . . ?
C00L P1 C00G 102.9(3) . . ?
C00L P1 C00K 104.6(3) . . ?
O008 S004 O00C 113.1(4) . . ?
O008 S004 O018 116.8(4) . . ?
O008 S004 C025 103.3(4) . . ?
O00C S004 O018 117.6(4) . . ?
O00C S004 C025 102.7(4) . . ?
O018 S004 C025 100.0(4) . . ?
C2 C1 Ir1 116.7(4) . . ?
C3 C4 Ir1 116.5(4) . . ?
C5 C4 Ir1 115.0(4) . . ?
C5 C4 C3 128.5(6) . . ?
O1 C8 Ir1 177.7(5) . . ?
C00X C00E P2 120.4(4) . . ?
C00X C00E C010 118.7(6) . . ?
C010 C00E P2 120.9(5) . . ?
C00G C00F C013 120.8(5) . . ?
C00F C00G P1 121.6(4) . . ?
C00F C00G C00W 119.1(5) . . ?
C00W C00G P1 119.2(4) . . ?
C6 C7 Ir1 114.4(4) . . ?
C1 C2 C3 113.7(5) . . ?
C1 C2 C16 123.9(5) . . ?
C3 C2 C16 122.3(5) . . ?
C00U C00K P1 119.5(5) . . ?
C00U C00K C014 119.3(6) . . ?
C014 C00K P1 120.6(5) . . ?
C00R C00L P1 121.5(5) . . ?
C00R C00L C00T 119.2(5) . . ?
C00T C00L P1 119.2(5) . . ?
C4 C3 C2 115.8(5) . . ?
C4 C5 C6 115.9(6) . . ?
C4 C5 C9 132.5(6) . . ?
C6 C5 C9 111.6(5) . . ?
C7 C6 C5 116.1(5) . . ?
C7 C6 C11 134.2(6) . . ?
C5 C6 C11 109.7(6) . . ?
C01H C00P P2 121.4(6) . . ?
C01H C00P C01I 119.1(6) . . ?
C01I C00P P2 119.5(6) . . ?
C23 C16 C2 128.1(6) . . ?
C17 C16 C2 126.0(6) . . ?
C17 C16 C23 105.8(6) . . ?
C00L C00R C00V 120.0(6) . . ?
C01J C00T C00L 120.2(6) . . ?
C01F C00U C00K 119.8(6) . . ?
C01B C00V C00R 120.2(6) . . ?
C01G C00W C00G 120.1(6) . . ?
C00E C00X C011 120.2(6) . . ?
C019 C00Y C011 119.6(6) . . ?
C5 C9 C10 103.2(6) . . ?
C019 C010 C00E 120.8(6) . . ?
C00Y C011 C00X 120.5(6) . . ?
C015 C012 P2 117.5(5) . . ?
C015 C012 C01L 119.8(6) . . ?
C01L C012 P2 122.6(5) . . ?
C017 C013 C00F 119.8(6) . . ?
C01C C014 C00K 120.2(6) . . ?
C012 C015 C01D 119.7(7) . . ?
C12 O3 C13 107.8(10) . . ?
C013 C017 C01G 119.9(6) . . ?
C00Y C019 C010 120.3(6) . . ?
C17 N1 C18 108.0(6) . . ?
C01J C01B C00V 120.2(6) . . ?
C01N C01C C014 120.2(6) . . ?
C01M C01D C015 120.0(7) . . ?
C14 O5 C15 113.2(11) . . ?
C01N C01F C00U 120.3(7) . . ?
C00W C01G C017 120.2(6) . . ?
C00P C01H C01Z 119.0(8) . . ?
C01S C01I C00P 121.2(8) . . ?
C01B C01J C00T 120.2(6) . . ?
C6 C11 C10 103.8(6) . . ?
C01O C01L C012 119.9(7) . . ?
C01O C01M C01D 120.6(6) . . ?
C01F C01N C01C 120.1(7) . . ?
C01M C01O C01L 120.0(7) . . ?
C22 C23 C16 134.6(6) . . ?
C22 C23 C18 118.5(7) . . ?
C18 C23 C16 106.8(6) . . ?
C16 C17 N1 111.3(6) . . ?
C01I C01S C01V 119.1(8) . . ?
C21 C22 C23 119.5(7) . . ?
O3 C12 C10 103.2(9) . . ?
O2 C12 O3 130.0(10) . . ?
O2 C12 C10 126.8(9) . . ?
C01Z C01V C01S 121.5(8) . . ?
C9 C10 C12 105.7(8) . . ?
C11 C10 C9 105.9(6) . . ?
C11 C10 C12 111.0(7) . . ?
C14 C10 C9 106.5(6) . . ?
C14 C10 C11 119.4(10) . . ?
C14 C10 C12 107.4(7) . . ?
N1 C18 C23 108.0(6) . . ?
N1 C18 C19 128.9(7) . . ?
C19 C18 C23 123.1(8) . . ?
C01V C01Z C01H 120.1(9) . . ?
C22 C21 C20 120.5(8) . . ?
C20 C19 C18 116.8(8) . . ?
O5 C14 C10 112.5(10) . . ?
O4 C14 O5 122.5(11) . . ?
O4 C14 C10 125.0(12) . . ?
C19 C20 C21 121.6(8) . . ?
F00A C025 S004 112.4(6) . . ?
F00A C025 F00H 108.1(7) . . ?
F00A C025 F00S 107.3(7) . . ?
F00H C025 S004 111.0(6) . . ?
F00H C025 F00S 107.5(7) . . ?
F00S C025 S004 110.4(6) . . ?
Cl3 C0AA Cl0A 117.5(12) . . ?

loop_
_geom_bond_atom_site_label_1
_geom_bond_atom_site_label_2
_geom_bond_distance
_geom_bond_site_symmetry_2
_geom_bond_publ_flag
Ir1 P2 2.3707(14) . ?
Ir1 P1 2.3706(14) . ?
Ir1 C1 2.074(5) . ?
Ir1 C4 2.064(5) . ?
Ir1 C8 1.947(6) . ?
Ir1 C7 2.068(6) . ?
P2 C00E 1.831(6) . ?
P2 C00P 1.822(6) . ?
P2 C012 1.828(6) . ?
P1 C00G 1.840(6) . ?
P1 C00K 1.823(6) . ?
P1 C00L 1.822(6) . ?
S004 O008 1.411(5) . ?
S004 O00C 1.439(6) . ?
S004 O018 1.471(7) . ?
S004 C025 1.809(9) . ?
O1 C8 1.125(7) . ?
C1 C2 1.399(8) . ?
F00A C025 1.315(10) . ?
C4 C3 1.384(8) . ?
C4 C5 1.374(8) . ?
C00E C00X 1.390(8) . ?
C00E C010 1.399(8) . ?
C00F C00G 1.385(8) . ?
C00F C013 1.392(8) . ?
C00G C00W 1.395(8) . ?
F00H C025 1.332(10) . ?
C7 C6 1.383(9) . ?
C2 C3 1.415(8) . ?
C2 C16 1.460(8) . ?
C00K C00U 1.394(9) . ?
C00K C014 1.395(8) . ?
C00L C00R 1.397(9) . ?
C00L C00T 1.406(9) . ?
C5 C6 1.412(9) . ?
C5 C9 1.514(9) . ?
C6 C11 1.525(9) . ?
C00P C01H 1.380(10) . ?
C00P C01I 1.401(10) . ?
C16 C23 1.439(9) . ?
C16 C17 1.367(9) . ?
C00R C00V 1.397(8) . ?
F00S C025 1.353(10) . ?
C00T C01J 1.390(8) . ?
C00U C01F 1.393(10) . ?
C00V C01B 1.388(10) . ?
C00W C01G 1.387(8) . ?
C00X C011 1.392(9) . ?
C00Y C011 1.386(9) . ?
C00Y C019 1.381(9) . ?
C9 C10 1.562(11) . ?
C010 C019 1.382(9) . ?
C012 C015 1.393(9) . ?
C012 C01L 1.397(8) . ?
C013 C017 1.378(9) . ?
C014 C01C 1.386(9) . ?
C015 C01D 1.395(9) . ?
O3 C12 1.292(12) . ?
O3 C13 1.535(13) . ?
C017 C01G 1.392(9) . ?
N1 C17 1.371(9) . ?
N1 C18 1.377(10) . ?
C01B C01J 1.384(10) . ?
C01C C01N 1.381(11) . ?
C01D C01M 1.383(11) . ?
O5 C14 1.222(13) . ?
O5 C15 1.557(17) . ?
C01F C01N 1.379(11) . ?
C01H C01Z 1.410(11) . ?
C01I C01S 1.367(10) . ?
C11 C10 1.552(11) . ?
C01L C01O 1.391(9) . ?
C01M C01O 1.380(12) . ?
O2 C12 1.165(12) . ?
C23 C22 1.399(10) . ?
C23 C18 1.417(10) . ?
C01S C01V 1.368(14) . ?
C22 C21 1.370(10) . ?
C12 C10 1.651(14) . ?
C01V C01Z 1.359(14) . ?
O4 C14 1.207(13) . ?
C10 C14 1.457(13) . ?
C18 C19 1.401(11) . ?
C21 C20 1.439(12) . ?
C19 C20 1.365(13) . ?
Cl3 C0AA 1.63(2) . ?
Cl0A C0AA 1.718(19) . ?

loop_
_smtbx_masks_void_nr
_smtbx_masks_void_average_x
_smtbx_masks_void_average_y
_smtbx_masks_void_average_z
_smtbx_masks_void_volume
_smtbx_masks_void_count_electrons
_smtbx_masks_void_content
1 0.000 0.500 0.500 54.5 18.4 ?
